data_4060574
_journal_name_full Organometallics
_journal_paper_doi 10.1021/om050391w
_journal_year 2006
_chemical_formula_sum 'C68.5 H75 O0 Os P3 Sn'
_chemical_formula_weight 1300.08
_space_group_IT_number 14
_symmetry_cell_setting monoclinic
_symmetry_space_group_name_Hall '-P 2yn'
_symmetry_space_group_name_H-M 'P 1 21/n 1'
_cell_angle_alpha 90.00
_cell_angle_beta 112.980(2)
_cell_angle_gamma 90.00
_cell_formula_units_Z 4
_cell_length_a 21.9983(7)
_cell_length_b 13.1898(6)
_cell_length_c 22.8557(8)
_cell_measurement_temperature 120(2)
_cell_volume 6105.4(4)
_diffrn_ambient_temperature 120(2)
_exptl_crystal_density_diffrn 1.414
_cod_original_sg_symbol_H-M 'P 21/n'
_cod_original_formula_sum 'C68.50 H75 O0 Os P3 Sn'
_cod_database_code 4060574

loop_
_symmetry_equiv_pos_as_xyz
'x, y, z'
'-x+1/2, y+1/2, -z+1/2'
'-x, -y, -z'
'x-1/2, -y-1/2, z-1/2'

loop_
_atom_site_label
_atom_site_type_symbol
_atom_site_fract_x
_atom_site_fract_y
_atom_site_fract_z
_atom_site_U_iso_or_equiv
_atom_site_adp_type
_atom_site_occupancy
_atom_site_symmetry_multiplicity
_atom_site_calc_flag
_atom_site_refinement_flags
_atom_site_disorder_assembly
_atom_site_disorder_group
Os1 Os 0.205704(15) 0.24254(3) 0.957244(15) 0.02590(13) Uani 1 1 d D . .
Sn1 Sn 0.32001(3) 0.23127(6) 1.05659(3) 0.0507(2) Uani 1 1 d . G .
P1 P 0.21095(11) 0.18784(18) 0.86056(11) 0.0283(6) Uani 1 1 d . . .
P2 P 0.12006(11) 0.14222(18) 0.96657(11) 0.0284(6) Uani 1 1 d . . .
P3 P 0.16457(11) 0.41076(18) 0.93479(11) 0.0287(6) Uani 1 1 d . . .
C32 C 0.0965(4) 0.1016(7) 1.0790(4) 0.032(2) Uani 1 1 d U . .
H32 H 0.1062 0.0324 1.0748 0.038 Uiso 1 1 calc R A 1
C42 C 0.0330(5) 0.3875(8) 0.8543(5) 0.040(3) Uani 1 1 d U . .
H42 H 0.0357 0.3286 0.8791 0.047 Uiso 1 1 calc R . .
C31 C 0.0994(4) 0.1734(7) 1.0352(4) 0.027(2) Uani 1 1 d U B .
C24 C -0.0211(4) 0.1577(6) 0.9133(4) 0.028(2) Uani 1 1 d U . .
H24 H -0.0178 0.1764 0.9546 0.034 Uiso 1 1 calc R . .
C59 C 0.3136(6) 0.1739(10) 1.1428(5) 0.072(4) Uani 1 1 d U G .
H59A H 0.2991 0.1023 1.1355 0.087 Uiso 1 1 calc R . .
H59B H 0.3586 0.1745 1.1767 0.087 Uiso 1 1 calc R . .
C35 C 0.0681(4) 0.3047(8) 1.0943(5) 0.040(3) Uani 1 1 d U B .
H35 H 0.0589 0.3737 1.0995 0.048 Uiso 1 1 calc R . .
C50 C 0.0935(4) 0.5346(7) 0.9896(4) 0.032(2) Uani 1 1 d U . .
H50 H 0.0607 0.5415 0.9478 0.038 Uiso 1 1 calc R . .
C2 C 0.1964(4) 0.2874(7) 0.7439(4) 0.032(2) Uani 1 1 d U . .
H2 H 0.2423 0.2770 0.7552 0.038 Uiso 1 1 calc R . .
C6 C 0.0985(4) 0.2718(7) 0.7662(4) 0.032(2) Uani 1 1 d U . .
H6 H 0.0775 0.2501 0.7933 0.039 Uiso 1 1 calc R . .
C36 C 0.0845(4) 0.2742(7) 1.0436(4) 0.031(2) Uani 1 1 d U . .
H36 H 0.0857 0.3238 1.0139 0.037 Uiso 1 1 calc R B .
C1 C 0.1666(4) 0.2557(7) 0.7848(4) 0.0284(19) Uani 1 1 d U . .
C7 C 0.2957(4) 0.1862(7) 0.8598(4) 0.031(2) Uani 1 1 d U . .
C8 C 0.3393(4) 0.2635(8) 0.8877(4) 0.039(2) Uani 1 1 d U . .
H8 H 0.3267 0.3165 0.9088 0.046 Uiso 1 1 calc R . .
C19 C 0.0364(4) 0.1326(6) 0.9030(4) 0.028(2) Uani 1 1 d U . .
C5 C 0.0618(5) 0.3180(7) 0.7099(4) 0.039(2) Uani 1 1 d U . .
H5 H 0.0159 0.3289 0.6984 0.047 Uiso 1 1 calc R . .
C26 C 0.0935(5) -0.0713(7) 0.9540(4) 0.037(2) Uani 1 1 d U . .
H26 H 0.0512 -0.0539 0.9234 0.044 Uiso 1 1 calc R . .
C9 C 0.4011(4) 0.2651(9) 0.8854(5) 0.049(3) Uani 1 1 d U . .
H9 H 0.4307 0.3191 0.9049 0.058 Uiso 1 1 calc R . .
C25 C 0.1394(4) 0.0053(7) 0.9832(4) 0.032(2) Uani 1 1 d U . .
C18 C 0.2123(4) -0.0221(7) 0.8807(5) 0.037(2) Uani 1 1 d U . .
H18 H 0.2411 -0.0052 0.9229 0.044 Uiso 1 1 calc R . .
C21 C -0.0307(5) 0.1055(8) 0.7933(5) 0.044(3) Uani 1 1 d U . .
H21 H -0.0341 0.0868 0.7520 0.053 Uiso 1 1 calc R . .
C3 C 0.1585(3) 0.3345(5) 0.6867(3) 0.038(2) Uani 1 1 d U . .
H3 H 0.1789 0.3568 0.6591 0.045 Uiso 1 1 calc R . .
C33 C 0.0795(3) 0.1322(5) 1.1290(3) 0.042(3) Uani 1 1 d RU B 1
H33 H 0.0774 0.0828 1.1584 0.051 Uiso 1 1 calc R . .
C52 C 0.1315(5) 0.5755(8) 1.1006(5) 0.043(3) Uani 1 1 d U . .
H52 H 0.1251 0.6087 1.1346 0.052 Uiso 1 1 calc R . .
C37 C 0.0888(5) 0.4472(7) 0.8676(4) 0.034(2) Uani 1 1 d U . .
C17 C 0.1967(5) -0.1223(8) 0.8639(5) 0.045(3) Uani 1 1 d U . .
H17 H 0.2135 -0.1737 0.8952 0.054 Uiso 1 1 calc R . .
C53 C 0.1880(5) 0.5198(8) 1.1112(5) 0.048(3) Uani 1 1 d U . .
H53 H 0.2213 0.5154 1.1529 0.058 Uiso 1 1 calc R . .
C12 C 0.3156(5) 0.1112(8) 0.8287(5) 0.042(3) Uani 1 1 d U . .
H12 H 0.2862 0.0572 0.8090 0.050 Uiso 1 1 calc R . .
C41 C -0.0269(5) 0.4119(8) 0.8051(5) 0.045(3) Uani 1 1 d U . .
H41 H -0.0644 0.3697 0.7967 0.054 Uiso 1 1 calc R . .
C55 C 0.3739(6) 0.3707(11) 1.0870(7) 0.085(4) Uani 1 1 d U . .
H55A H 0.3551 0.4172 1.0502 0.103 Uiso 0.25 1 d PR C 2
H55B H 0.3598 0.3980 1.1200 0.103 Uiso 0.25 1 d PR C 2
H1 H 0.3442 0.4237 1.0915 0.103 Uiso 0.75 1 d PR C 1
H7 H 0.4103 0.3606 1.1290 0.103 Uiso 0.75 1 d PR C 1
C14 C 0.1469(4) 0.0280(7) 0.7734(5) 0.040(2) Uani 1 1 d U . .
H14 H 0.1302 0.0786 0.7416 0.048 Uiso 1 1 calc R . .
C28 C 0.1703(5) -0.1990(9) 1.0142(6) 0.060(3) Uani 1 1 d U . .
H28 H 0.1812 -0.2681 1.0250 0.072 Uiso 1 1 calc R . .
C4 C 0.0916(5) 0.3489(7) 0.6696(4) 0.040(3) Uani 1 1 d U . .
H4 H 0.0660 0.3801 0.6301 0.048 Uiso 1 1 calc R . .
C23 C -0.0832(4) 0.1551(7) 0.8627(4) 0.037(2) Uani 1 1 d U . .
H23 H -0.1222 0.1697 0.8697 0.044 Uiso 1 1 calc R . .
C38 C 0.0833(5) 0.5346(8) 0.8311(5) 0.048(3) Uani 1 1 d U . .
H38 H 0.1207 0.5769 0.8394 0.058 Uiso 1 1 calc R . .
C43 C 0.2241(4) 0.4978(7) 0.9223(4) 0.034(2) Uani 1 1 d U . .
C16 C 0.1568(5) -0.1491(9) 0.8021(6) 0.053(3) Uani 1 1 d U . .
H16 H 0.1468 -0.2181 0.7906 0.063 Uiso 1 1 calc R . .
C49 C 0.1493(4) 0.4775(7) 0.9996(4) 0.031(2) Uani 1 1 d U . .
C22 C -0.0868(5) 0.1314(7) 0.8033(5) 0.041(3) Uani 1 1 d U . .
H22 H -0.1284 0.1327 0.7684 0.050 Uiso 1 1 calc R . .
C10 C 0.4200(5) 0.1893(9) 0.8553(5) 0.052(3) Uani 1 1 d U . .
H10 H 0.4630 0.1898 0.8548 0.062 Uiso 1 1 calc R . .
C51 C 0.0850(5) 0.5819(7) 1.0401(5) 0.044(3) Uani 1 1 d U . .
H51 H 0.0459 0.6197 1.0323 0.053 Uiso 1 1 calc R . .
C20 C 0.0298(5) 0.1068(7) 0.8429(4) 0.035(2) Uani 1 1 d U . .
H20 H 0.0680 0.0893 0.8353 0.043 Uiso 1 1 calc R . .
C27 C 0.1091(5) -0.1725(8) 0.9694(5) 0.053(3) Uani 1 1 d U . .
H27 H 0.0775 -0.2238 0.9490 0.064 Uiso 1 1 calc R . .
C34 C 0.0657(4) 0.2308(8) 1.1370(4) 0.041(3) Uani 1 1 d U . .
H34 H 0.0545 0.2491 1.1717 0.050 Uiso 1 1 calc R B 1
C45 C 0.2836(6) 0.5459(9) 0.8581(6) 0.062(3) Uani 1 1 d U . .
H45 H 0.2924 0.5350 0.8211 0.074 Uiso 1 1 calc R . .
C15 C 0.1320(5) -0.0730(8) 0.7578(5) 0.047(3) Uani 1 1 d U . .
H15 H 0.1040 -0.0902 0.7154 0.057 Uiso 1 1 calc R . .
C13 C 0.1855(4) 0.0555(7) 0.8348(5) 0.034(2) Uani 1 1 d U . .
C54 C 0.1963(5) 0.4708(8) 1.0619(5) 0.043(3) Uani 1 1 d U . .
H54 H 0.2349 0.4313 1.0703 0.052 Uiso 1 1 calc R . .
C48 C 0.2550(5) 0.5773(7) 0.9631(5) 0.045(3) Uani 1 1 d U . .
H48 H 0.2442 0.5910 0.9987 0.054 Uiso 1 1 calc R . .
C39 C 0.0228(5) 0.5596(9) 0.7822(5) 0.058(3) Uani 1 1 d U . .
H39 H 0.0193 0.6197 0.7581 0.070 Uiso 1 1 calc R . .
C30 C 0.2003(5) -0.0211(8) 1.0275(5) 0.045(3) Uani 1 1 d U . .
H30 H 0.2319 0.0301 1.0476 0.054 Uiso 1 1 calc R . .
C40 C -0.0318(5) 0.4973(9) 0.7688(5) 0.052(3) Uani 1 1 d U . .
H40 H -0.0724 0.5134 0.7348 0.063 Uiso 1 1 calc R . .
C44 C 0.2383(5) 0.4837(8) 0.8694(5) 0.049(3) Uani 1 1 d U . .
H44 H 0.2169 0.4310 0.8403 0.059 Uiso 1 1 calc R . .
C47 C 0.3013(5) 0.6364(9) 0.9519(6) 0.063(3) Uani 1 1 d U . .
H47 H 0.3238 0.6879 0.9815 0.075 Uiso 1 1 calc R . .
C11 C 0.3768(5) 0.1129(9) 0.8257(6) 0.055(3) Uani 1 1 d U . .
H11 H 0.3891 0.0614 0.8033 0.066 Uiso 1 1 calc R . .
C60 C 0.2696(6) 0.2281(11) 1.1662(5) 0.078(4) Uani 1 1 d U . .
H60A H 0.2240 0.2286 1.1334 0.094 Uiso 0.50 1 d PR D 2
H60B H 0.2843 0.2991 1.1768 0.094 Uiso 0.50 1 d PR D 2
H13 H 0.2244 0.2163 1.1341 0.094 Uiso 0.50 1 d PR D 1
H19 H 0.2790 0.3007 1.1629 0.094 Uiso 0.50 1 d PR D 1
C29 C 0.2160(5) -0.1225(9) 1.0434(6) 0.059(3) Uani 1 1 d U . .
H29 H 0.2582 -0.1397 1.0744 0.070 Uiso 1 1 calc R . .
C46 C 0.3156(5) 0.6222(9) 0.8985(5) 0.053(3) Uani 1 1 d U . .
H46 H 0.3466 0.6641 0.8905 0.063 Uiso 1 1 calc R . .
C66 C 0.4134(7) -0.1317(12) 1.0005(7) 0.097(5) Uani 1 1 d U . .
H66A H 0.4525 -0.1725 1.0060 0.145 Uiso 0.33 1 d PR E 2
H66B H 0.4007 -0.0919 0.9613 0.145 Uiso 0.33 1 d PR E 2
H66C H 0.3769 -0.1766 0.9979 0.145 Uiso 0.33 1 d PR E 2
H25 H 0.4477 -0.1664 0.9907 0.145 Uiso 0.67 1 d PR E 1
H31 H 0.3713 -0.1352 0.9636 0.145 Uiso 0.67 1 d PR E 1
H37 H 0.4087 -0.1647 1.0370 0.145 Uiso 0.67 1 d PR E 1
C65 C 0.4309(8) -0.0326(14) 1.0152(10) 0.055(5) Uani 0.67 1 d PU F 1
H65A H 0.4368 -0.0011 0.9785 0.066 Uiso 0.67 1 d PR F 1
H65B H 0.4741 -0.0306 1.0516 0.066 Uiso 0.67 1 d PR F 1
C61A C 0.2722(15) 0.159(2) 1.2226(14) 0.089(10) Uiso 0.50 1 d P G 2
H61A H 0.2376 0.1841 1.2366 0.106 Uiso 0.50 1 d PR G 2
H61B H 0.3156 0.1717 1.2576 0.106 Uiso 0.50 1 d PR G 2
C56 C 0.4034(10) 0.4043(15) 1.0382(10) 0.087(6) Uani 0.75 1 d PU H 1
H56A H 0.4224 0.3446 1.0251 0.104 Uiso 0.75 1 d PR H 1
H56B H 0.3667 0.4300 1.0000 0.104 Uiso 0.75 1 d PR H 1
C57 C 0.4553(10) 0.4881(17) 1.0645(11) 0.105(7) Uani 0.75 1 d PU H 1
H57A H 0.4600 0.5245 1.0287 0.126 Uiso 0.75 1 calc PR H 1
H57B H 0.4399 0.5374 1.0884 0.126 Uiso 0.75 1 calc PR H 1
C58 C 0.5168(12) 0.4497(18) 1.1045(12) 0.133(9) Uani 0.75 1 d PU H 1
H58A H 0.5485 0.5055 1.1198 0.200 Uiso 0.75 1 calc PR H 1
H58B H 0.5323 0.4012 1.0809 0.200 Uiso 0.75 1 calc PR H 1
H58C H 0.5126 0.4154 1.1408 0.200 Uiso 0.75 1 calc PR H 1
C6S C 0.4143(18) 0.658(2) 1.1850(16) 0.093(9) Uiso 0.50 1 d P . .
C7S C 0.4635(18) 0.642(3) 1.2150(17) 0.109(11) Uiso 0.50 1 d P . .
C4S C 0.3631(15) 0.591(3) 1.1934(15) 0.103(10) Uiso 0.50 1 d P . .
C62A C 0.2605(16) 0.044(3) 1.2105(16) 0.120(12) Uiso 0.50 1 d P G 2
H62A H 0.2627 0.0107 1.2496 0.180 Uiso 0.50 1 calc PR G 2
H62B H 0.2945 0.0159 1.1976 0.180 Uiso 0.50 1 calc PR G 2
H62C H 0.2169 0.0328 1.1768 0.180 Uiso 0.50 1 calc PR G 2
C8S C 0.397(2) 0.779(4) 1.161(2) 0.170(17) Uiso 0.50 1 d P . .
C62 C 0.2338(11) 0.284(2) 1.2616(11) 0.076(8) Uani 0.50 1 d PU G 1
H62D H 0.2361 0.2557 1.3022 0.113 Uiso 0.50 1 calc PR G 1
H62E H 0.1874 0.2943 1.2334 0.113 Uiso 0.50 1 calc PR G 1
H62F H 0.2573 0.3486 1.2692 0.113 Uiso 0.50 1 calc PR G 1
C5S C 0.356(2) 0.675(3) 1.145(2) 0.140(14) Uiso 0.50 1 d P . .
C64 C 0.3828(9) 0.0296(15) 1.0317(9) 0.048(5) Uani 0.67 1 d PU F 1
H64A H 0.3387 0.0197 0.9972 0.058 Uiso 0.67 1 d PR F 1
H64B H 0.3806 0.0007 1.0708 0.058 Uiso 0.67 1 d PR F 1
C65A C 0.4282(16) -0.064(3) 1.0532(19) 0.058(10) Uani 0.33 1 d PU F 2
H65C H 0.4665 -0.0249 1.0534 0.070 Uiso 0.33 1 d PR F 2
H65D H 0.4449 -0.1071 1.0919 0.070 Uiso 0.33 1 d PR F 2
C64A C 0.3806(19) 0.018(3) 1.0654(18) 0.049(10) Uani 0.33 1 d PU F 2
H64C H 0.3896 0.0196 1.1113 0.058 Uiso 0.33 1 d PR F 2
H64D H 0.3341 -0.0029 1.0422 0.058 Uiso 0.33 1 d PR F 2
C56A C 0.435(2) 0.384(3) 1.107(2) 0.051(11) Uani 0.25 1 d PU H 2
H56C H 0.4568 0.3238 1.1319 0.061 Uiso 0.25 1 d PR H 2
H56D H 0.4489 0.4453 1.1334 0.061 Uiso 0.25 1 d PR H 2
C58A C 0.515(5) 0.440(10) 1.040(7) 0.28(7) Uiso 0.25 1 d PD H 2
H58D H 0.5075 0.4372 0.9953 0.414 Uiso 0.25 1 d PR H 2
H58E H 0.5561 0.4046 1.0654 0.414 Uiso 0.25 1 d PR H 2
H58F H 0.5187 0.5114 1.0540 0.414 Uiso 0.25 1 d PR H 2
C57A C 0.450(3) 0.393(4) 1.051(2) 0.062(14) Uani 0.25 1 d PDU H 2
H57C H 0.4076 0.4196 1.0195 0.075 Uiso 0.25 1 d PR H 2
H57D H 0.4531 0.3224 1.0371 0.075 Uiso 0.25 1 d PR H 2
C63 C 0.3922(5) 0.1347(10) 1.0407(6) 0.071(4) Uani 1 1 d U . .
H63A H 0.3856 0.1344 0.9953 0.085 Uiso 0.33 1 d PR H 2
H63B H 0.4375 0.1587 1.0662 0.085 Uiso 0.33 1 d PR H 2
H43 H 0.3987 0.1623 1.0032 0.085 Uiso 0.67 1 d PR H 1
H49 H 0.4345 0.1440 1.0776 0.085 Uiso 0.67 1 d PR H 1
C61 C 0.2642(11) 0.2130(18) 1.2320(10) 0.052(6) Uiso 0.50 1 d P G 1
H61C H 0.3100 0.2035 1.2633 0.062 Uiso 0.50 1 d PR G 1
H61D H 0.2414 0.1476 1.2300 0.062 Uiso 0.50 1 d PR G 1
H1H H 0.2711 0.3011 0.9499 0.062 Uiso 1 1 d RD . .
H2H H 0.2517 0.1277 0.9791 0.062 Uiso 1 1 d RD . .
H3H H 0.208(4) 0.253(7) 1.026(3) 0.08(3) Uiso 1 1 d D . .

loop_
_atom_site_aniso_label
_atom_site_aniso_U_11
_atom_site_aniso_U_22
_atom_site_aniso_U_33
_atom_site_aniso_U_23
_atom_site_aniso_U_13
_atom_site_aniso_U_12
Os1 0.02300(18) 0.0302(2) 0.02556(19) 0.00168(18) 0.01065(14) -0.00006(18)
Sn1 0.0380(4) 0.0549(6) 0.0406(4) -0.0025(4) -0.0047(3) 0.0054(4)
P1 0.0241(12) 0.0328(15) 0.0303(13) 0.0016(11) 0.0131(11) 0.0001(10)
P2 0.0239(12) 0.0348(15) 0.0273(13) 0.0033(11) 0.0110(11) 0.0012(10)
P3 0.0279(13) 0.0337(15) 0.0280(13) 0.0011(11) 0.0146(11) -0.0012(10)
C32 0.040(5) 0.031(6) 0.029(5) -0.003(4) 0.020(4) -0.002(4)
C42 0.037(6) 0.049(6) 0.038(6) 0.008(5) 0.019(5) 0.007(5)
C31 0.025(5) 0.034(6) 0.026(5) -0.005(4) 0.015(4) -0.004(4)
C24 0.033(5) 0.029(5) 0.026(5) 0.001(4) 0.014(4) -0.004(4)
C59 0.075(8) 0.071(8) 0.050(7) 0.003(6) 0.002(7) -0.003(7)
C35 0.029(5) 0.041(6) 0.048(6) -0.008(5) 0.011(5) -0.010(4)
C50 0.039(5) 0.029(5) 0.033(5) 0.007(4) 0.021(5) 0.007(4)
C2 0.027(5) 0.038(6) 0.036(5) -0.001(4) 0.018(4) 0.005(4)
C6 0.033(5) 0.038(6) 0.032(5) -0.003(4) 0.020(4) -0.009(4)
C36 0.036(5) 0.034(6) 0.031(5) 0.004(4) 0.021(4) -0.004(4)
C1 0.030(4) 0.031(5) 0.029(4) -0.004(4) 0.016(4) -0.007(4)
C7 0.035(5) 0.035(6) 0.024(5) 0.008(4) 0.013(4) 0.003(4)
C8 0.038(5) 0.045(6) 0.036(5) -0.003(5) 0.018(4) -0.002(5)
C19 0.025(5) 0.027(5) 0.034(5) 0.009(4) 0.014(4) 0.007(4)
C5 0.032(5) 0.051(7) 0.038(6) 0.001(5) 0.017(5) 0.003(4)
C26 0.035(5) 0.038(6) 0.042(6) 0.007(5) 0.019(5) -0.006(4)
C9 0.036(5) 0.064(8) 0.046(6) 0.006(6) 0.015(5) -0.021(5)
C25 0.032(5) 0.029(5) 0.037(6) 0.005(4) 0.015(5) 0.002(4)
C18 0.034(5) 0.041(6) 0.039(6) -0.011(5) 0.017(5) -0.004(4)
C21 0.047(6) 0.059(7) 0.035(6) -0.006(5) 0.024(5) -0.018(5)
C3 0.033(5) 0.044(6) 0.038(6) 0.003(5) 0.016(5) -0.001(4)
C33 0.040(6) 0.051(7) 0.041(6) 0.001(5) 0.020(5) -0.010(5)
C52 0.053(6) 0.045(6) 0.039(6) -0.014(5) 0.025(5) -0.002(5)
C37 0.040(5) 0.036(6) 0.028(5) 0.006(4) 0.017(4) 0.005(4)
C17 0.048(6) 0.042(7) 0.058(7) -0.002(5) 0.034(6) -0.001(5)
C53 0.050(6) 0.059(7) 0.033(6) -0.012(5) 0.013(5) -0.013(5)
C12 0.043(6) 0.044(6) 0.053(6) 0.002(5) 0.033(5) 0.007(5)
C41 0.042(6) 0.050(7) 0.050(6) -0.004(5) 0.025(5) -0.004(5)
C55 0.047(7) 0.096(10) 0.088(10) -0.008(8) -0.001(7) -0.008(7)
C14 0.038(5) 0.039(6) 0.047(6) -0.008(5) 0.021(5) -0.007(4)
C28 0.049(7) 0.041(7) 0.109(9) 0.014(6) 0.050(7) 0.005(5)
C4 0.042(6) 0.045(6) 0.029(5) 0.004(5) 0.009(5) 0.008(5)
C23 0.024(5) 0.041(6) 0.039(6) 0.003(5) 0.005(5) -0.005(4)
C38 0.036(6) 0.055(7) 0.056(7) 0.013(5) 0.020(5) 0.002(5)
C43 0.030(5) 0.039(6) 0.038(6) 0.005(4) 0.020(5) 0.008(4)
C16 0.061(7) 0.041(7) 0.075(8) -0.011(6) 0.047(6) -0.013(5)
C49 0.027(5) 0.036(6) 0.039(6) -0.006(4) 0.021(5) -0.008(4)
C22 0.031(5) 0.047(6) 0.033(6) 0.004(5) -0.001(5) -0.010(5)
C10 0.031(6) 0.060(7) 0.066(7) 0.006(6) 0.021(5) 0.011(5)
C51 0.048(6) 0.035(6) 0.065(7) 0.003(5) 0.039(6) -0.001(5)
C20 0.027(5) 0.052(6) 0.026(5) 0.003(4) 0.009(5) -0.007(4)
C27 0.054(7) 0.048(7) 0.074(8) 0.005(6) 0.043(6) -0.004(5)
C34 0.042(5) 0.060(7) 0.033(5) -0.005(5) 0.026(4) -0.015(5)
C45 0.082(8) 0.054(7) 0.070(8) -0.001(6) 0.052(7) -0.008(6)
C15 0.046(6) 0.052(7) 0.052(7) -0.021(6) 0.028(5) -0.013(5)
C13 0.031(5) 0.037(6) 0.044(6) -0.004(5) 0.025(5) 0.001(4)
C54 0.044(6) 0.048(6) 0.040(6) -0.002(5) 0.018(5) -0.002(5)
C48 0.046(6) 0.043(6) 0.058(7) -0.011(5) 0.032(5) -0.025(5)
C39 0.059(7) 0.066(8) 0.052(7) 0.029(6) 0.024(6) 0.016(6)
C30 0.038(6) 0.040(6) 0.056(7) 0.018(5) 0.018(5) -0.002(5)
C40 0.033(6) 0.068(8) 0.051(7) 0.013(6) 0.010(5) 0.006(5)
C44 0.067(7) 0.046(7) 0.050(6) -0.008(5) 0.040(6) -0.026(5)
C47 0.061(7) 0.059(8) 0.067(8) -0.008(6) 0.023(6) -0.017(6)
C11 0.051(7) 0.053(7) 0.077(8) 0.009(6) 0.041(6) 0.011(6)
C60 0.055(7) 0.121(11) 0.041(6) 0.030(7) 0.001(6) -0.023(7)
C29 0.045(6) 0.055(8) 0.082(8) 0.027(6) 0.032(6) 0.012(6)
C46 0.054(7) 0.053(7) 0.064(7) 0.011(6) 0.037(6) -0.007(5)
C66 0.074(9) 0.123(12) 0.092(10) -0.042(9) 0.030(8) -0.015(8)
C65 0.038(9) 0.058(11) 0.072(11) 0.022(9) 0.027(9) 0.007(8)
C56 0.056(10) 0.077(12) 0.107(14) -0.015(10) 0.011(10) -0.024(10)
C57 0.090(12) 0.100(14) 0.120(14) -0.009(12) 0.036(11) -0.007(11)
C58 0.135(16) 0.121(15) 0.124(15) 0.052(13) 0.029(13) -0.006(13)
C62 0.047(11) 0.116(16) 0.055(12) 0.011(12) 0.011(10) -0.022(11)
C64 0.036(9) 0.061(11) 0.047(10) -0.012(9) 0.015(9) -0.001(8)
C65A 0.042(15) 0.060(18) 0.069(18) -0.003(15) 0.017(14) 0.012(13)
C64A 0.046(16) 0.062(18) 0.046(16) 0.000(15) 0.028(14) 0.010(13)
C56A 0.046(18) 0.055(19) 0.058(19) 0.012(15) 0.027(15) -0.002(15)
C57A 0.07(2) 0.07(2) 0.049(19) -0.024(16) 0.026(16) -0.011(17)
C63 0.045(7) 0.073(9) 0.073(8) -0.006(7) -0.001(6) 0.014(6)

loop_
_geom_bond_atom_site_label_1
_geom_bond_atom_site_label_2
_geom_bond_distance
_geom_bond_site_symmetry_2
_geom_bond_publ_flag
Os1 P1 2.370(2) . ?
Os1 P3 2.376(2) . ?
Os1 P2 2.379(2) . ?
Os1 Sn1 2.6538(7) . ?
Os1 H1H 1.6981 . ?
Os1 H2H 1.7813 . ?
Os1 H3H 1.56(7) . ?
Sn1 C55 2.151(13) . ?
Sn1 C59 2.166(13) . ?
Sn1 C63 2.174(12) . ?
P1 C1 1.852(9) . ?
P1 C13 1.858(10) . ?
P1 C7 1.872(9) . ?
P2 C31 1.843(9) . ?
P2 C19 1.850(8) . ?
P2 C25 1.861(9) . ?
P3 C37 1.836(9) . ?
P3 C43 1.845(10) . ?
P3 C49 1.862(9) . ?
C32 C33 1.393(11) . ?
C32 C31 1.398(12) . ?
C32 H32 0.9500 . ?
C42 C37 1.388(13) . ?
C42 C41 1.395(12) . ?
C42 H42 0.9500 . ?
C31 C36 1.400(12) . ?
C24 C23 1.404(11) . ?
C24 C19 1.415(11) . ?
C24 H24 0.9500 . ?
C59 C60 1.463(16) . ?
C59 H59A 0.9900 . ?
C59 H59B 0.9900 . ?
C35 C34 1.394(13) . ?
C35 C36 1.401(12) . ?
C35 H35 0.9500 . ?
C50 C49 1.381(12) . ?
C50 C51 1.388(13) . ?
C50 H50 0.9500 . ?
C2 C3 1.393(11) . ?
C2 C1 1.400(11) . ?
C2 H2 0.9500 . ?
C6 C5 1.367(12) . ?
C6 C1 1.403(11) . ?
C6 H6 0.9500 . ?
C36 H36 0.9500 . ?
C7 C8 1.373(12) . ?
C7 C12 1.384(12) . ?
C8 C9 1.382(12) . ?
C8 H8 0.9500 . ?
C19 C20 1.367(12) . ?
C5 C4 1.384(13) . ?
C5 H5 0.9500 . ?
C26 C27 1.389(13) . ?
C26 C25 1.399(12) . ?
C26 H26 0.9500 . ?
C9 C10 1.368(14) . ?
C9 H9 0.9500 . ?
C25 C30 1.372(12) . ?
C18 C17 1.382(13) . ?
C18 C13 1.418(13) . ?
C18 H18 0.9500 . ?
C21 C20 1.371(12) . ?
C21 C22 1.383(13) . ?
C21 H21 0.9500 . ?
C3 C4 1.380(11) . ?
C3 H3 0.9500 . ?
C33 C34 1.364(12) . ?
C33 H33 0.9500 . ?
C52 C51 1.363(13) . ?
C52 C53 1.382(14) . ?
C52 H52 0.9500 . ?
C37 C38 1.401(13) . ?
C17 C16 1.386(14) . ?
C17 H17 0.9500 . ?
C53 C54 1.372(13) . ?
C53 H53 0.9500 . ?
C12 C11 1.376(13) . ?
C12 H12 0.9500 . ?
C41 C40 1.379(14) . ?
C41 H41 0.9500 . ?
C55 C56A 1.25(4) . ?
C55 C56 1.56(2) . ?
C55 H55A 0.9902 . ?
C55 H55B 0.9897 . ?
C55 H1 0.9900 . ?
C55 H7 0.9900 . ?
C14 C13 1.375(12) . ?
C14 C15 1.384(13) . ?
C14 H14 0.9500 . ?
C28 C27 1.382(14) . ?
C28 C29 1.396(15) . ?
C28 H28 0.9500 . ?
C4 H4 0.9500 . ?
C23 C22 1.365(13) . ?
C23 H23 0.9500 . ?
C38 C39 1.403(13) . ?
C38 H38 0.9500 . ?
C43 C44 1.375(13) . ?
C43 C48 1.391(13) . ?
C16 C15 1.378(14) . ?
C16 H16 0.9500 . ?
C49 C54 1.399(13) . ?
C22 H22 0.9500 . ?
C10 C11 1.369(15) . ?
C10 H10 0.9500 . ?
C51 H51 0.9500 . ?
C20 H20 0.9500 . ?
C27 H27 0.9500 . ?
C34 H34 0.9500 . ?
C45 C46 1.362(15) . ?
C45 C44 1.392(14) . ?
C45 H45 0.9500 . ?
C15 H15 0.9500 . ?
C54 H54 0.9500 . ?
C48 C47 1.384(14) . ?
C48 H48 0.9500 . ?
C39 C40 1.389(14) . ?
C39 H39 0.9500 . ?
C30 C29 1.393(14) . ?
C30 H30 0.9500 . ?
C40 H40 0.9500 . ?
C44 H44 0.9500 . ?
C47 C46 1.386(15) . ?
C47 H47 0.9500 . ?
C11 H11 0.9500 . ?
C60 C61A 1.56(3) . ?
C60 C61 1.57(2) . ?
C60 H60A 0.9900 . ?
C60 H60B 0.9899 . ?
C60 H13 0.9900 . ?
C60 H19 0.9900 . ?
C29 H29 0.9500 . ?
C46 H46 0.9500 . ?
C66 C65 1.37(2) . ?
C66 C65A 1.43(4) . ?
C66 H66A 0.9799 . ?
C66 H66B 0.9801 . ?
C66 H66C 0.9800 . ?
C66 H25 0.9800 . ?
C66 H31 0.9800 . ?
C66 H37 0.9801 . ?
C65 C64 1.50(2) . ?
C65 H66B 1.3893 . ?
C65 H65A 0.9899 . ?
C65 H65B 0.9900 . ?
C65 H65C 0.9242 . ?
C61A C62A 1.55(4) . ?
C61A H61A 0.9901 . ?
C61A H61B 0.9899 . ?
C61A H61C 1.1361 . ?
C61A H61D 0.7741 . ?
C56 C57 1.53(3) . ?
C56 H55A 1.2094 . ?
C56 H56A 0.9901 . ?
C56 H56B 0.9898 . ?
C56 H57C 0.5141 . ?
C56 H57D 1.5445 . ?
C57 C58 1.40(3) . ?
C57 H57A 0.9900 . ?
C57 H57B 0.9900 . ?
C57 H58F 1.5367 . ?
C57 H57C 1.4603 . ?
C58 H58A 0.9800 . ?
C58 H58B 0.9800 . ?
C58 H58C 0.9800 . ?
C58 H58E 1.5820 . ?
C58 H58F 1.4263 . ?
C6S C7S 1.05(4) . ?
C6S C5S 1.27(4) . ?
C6S C4S 1.50(4) . ?
C6S C8S 1.69(5) . ?
C4S C5S 1.53(5) . ?
C62A H62A 0.9800 . ?
C62A H62B 0.9800 . ?
C62A H62C 0.9800 . ?
C62A H61D 1.5428 . ?
C8S C5S 1.61(5) . ?
C62 C61 1.46(3) . ?
C62 H61A 1.4480 . ?
C62 H62D 0.9800 . ?
C62 H62E 0.9800 . ?
C62 H62F 0.9800 . ?
C64 C63 1.40(2) . ?
C64 H64A 0.9899 . ?
C64 H64B 0.9900 . ?
C64 H64D 1.2617 . ?
C65A C64A 1.60(5) . ?
C65A H37 1.3960 . ?
C65A H65B 1.1190 . ?
C65A H64B 1.5228 . ?
C65A H65C 0.9900 . ?
C65A H65D 0.9899 . ?
C64A C63 1.70(4) . ?
C64A H64A 1.4686 . ?
C64A H64B 0.2564 . ?
C64A H64C 0.9900 . ?
C64A H64D 0.9900 . ?
C56A C57A 1.44(6) . ?
C56A H7 0.9284 . ?
C56A H56C 0.9900 . ?
C56A H56D 0.9901 . ?
C58A C57A 1.67(8) . ?
C58A H58D 0.9800 . ?
C58A H58E 0.9800 . ?
C58A H58F 0.9800 . ?
C57A H56A 0.9105 . ?
C57A H57C 0.9901 . ?
C57A H57D 0.9899 . ?
C63 H63A 0.9901 . ?
C63 H63B 0.9900 . ?
C63 H43 0.9901 . ?
C63 H49 0.9900 . ?
C61 H61A 0.7414 . ?
C61 H61B 1.1825 . ?
C61 H61C 0.9900 . ?
C61 H61D 0.9900 . ?
